data_1570782
loop_
_publ_author_name
'He, Yi'
'Wang, Juanjuan'
'Zhu, Tongtong'
'Zheng, Zhaojing'
'Wei, Hao'

_publ_section_title
;
 Nitrogen atom insertion into arenols to access benzazepines.
;
_journal_issue 7
_journal_name_full 'Chemical science'
_journal_page_first 2612
_journal_page_last 2617
_journal_paper_doi 10.1039/d3sc05367a
_journal_volume 15
_journal_year 2024
_chemical_formula_moiety 'C17 H10 Br N O3'
_chemical_formula_sum 'C17 H10 Br N O3'
_chemical_formula_weight 356.17
_chemical_name_systematic 29
_space_group_crystal_system monoclinic
_space_group_IT_number 14
_space_group_name_Hall '-P 2ybc'
_space_group_name_H-M_alt 'P 1 21/c 1'
_atom_sites_solution_hydrogens geom
_audit_creation_method SHELXL-2016/6
_audit_update_record
;
2023-05-15 deposited with the CCDC.	2024-01-03 downloaded from the CCDC.
;
_cell_angle_alpha 90
_cell_angle_beta 99.8540(10)
_cell_angle_gamma 90
_cell_formula_units_Z 4
_cell_length_a 5.4496(2)
_cell_length_b 20.6183(6)
_cell_length_c 13.2918(4)
_cell_measurement_reflns_used 9948
_cell_measurement_temperature 220(2)
_cell_measurement_theta_max 57.05
_cell_measurement_theta_min 2.94
_cell_volume 1471.45(8)
_computing_structure_refinement 'SHELXL-2016/6 (Sheldrick, 2016)'
_computing_structure_solution 'SHELXT 2018/2 (Sheldrick, 2018)'
_diffrn_ambient_temperature 220(2)
_diffrn_measured_fraction_theta_full 0.995
_diffrn_measured_fraction_theta_max 0.983
_diffrn_measurement_device_type 'Bruker APEX-II CCD'
_diffrn_measurement_method '\f and \w scans'
_diffrn_radiation_type GaK\a
_diffrn_radiation_wavelength 1.34138
_diffrn_reflns_av_R_equivalents 0.0464
_diffrn_reflns_av_unetI/netI 0.0357
_diffrn_reflns_Laue_measured_fraction_full 0.995
_diffrn_reflns_Laue_measured_fraction_max 0.983
_diffrn_reflns_limit_h_max 6
_diffrn_reflns_limit_h_min -4
_diffrn_reflns_limit_k_max 24
_diffrn_reflns_limit_k_min -25
_diffrn_reflns_limit_l_max 16
_diffrn_reflns_limit_l_min -15
_diffrn_reflns_number 14842
_diffrn_reflns_point_group_measured_fraction_full 0.995
_diffrn_reflns_point_group_measured_fraction_max 0.983
_diffrn_reflns_theta_full 53.594
_diffrn_reflns_theta_max 57.048
_diffrn_reflns_theta_min 3.478
_exptl_absorpt_coefficient_mu 2.584
_exptl_absorpt_correction_T_max 0.7512
_exptl_absorpt_correction_T_min 0.4424
_exptl_absorpt_correction_type multi-scan
_exptl_absorpt_process_details
;
 SADABS 2016/2: Krause, L., Herbst-Irmer, R., Sheldrick G.M. & Stalke D.,
 J. Appl. Cryst. 48 (2015) 3-10
;
_exptl_crystal_colour Yellow
_exptl_crystal_density_diffrn 1.608
_exptl_crystal_description Block
_exptl_crystal_F_000 712
_exptl_crystal_size_max 0.180
_exptl_crystal_size_mid 0.130
_exptl_crystal_size_min 0.120
_refine_diff_density_max 0.427
_refine_diff_density_min -0.711
_refine_diff_density_rms 0.062
_refine_ls_extinction_method none
_refine_ls_goodness_of_fit_ref 1.081
_refine_ls_hydrogen_treatment constr
_refine_ls_matrix_type full
_refine_ls_number_parameters 199
_refine_ls_number_reflns 2964
_refine_ls_number_restraints 0
_refine_ls_restrained_S_all 1.081
_refine_ls_R_factor_all 0.0374
_refine_ls_R_factor_gt 0.0344
_refine_ls_shift/su_max 0.001
_refine_ls_shift/su_mean 0.000
_refine_ls_structure_factor_coef Fsqd
_refine_ls_weighting_details 'w=1/[\s^2^(Fo^2^)+(0.0519P)^2^+0.6028P] where P=(Fo^2^+2Fc^2^)/3'
_refine_ls_weighting_scheme calc
_refine_ls_wR_factor_gt 0.0934
_refine_ls_wR_factor_ref 0.0962
_reflns_Friedel_coverage 0.000
_reflns_number_gt 2703
_reflns_number_total 2964
_reflns_threshold_expression 'I > 2\s(I)'
_cod_data_source_file d3sc05367a2.cif
_cod_data_source_block 1
_cod_depositor_comments 'Adding full bibliography for 1570782--1570784.cif.'
_cod_original_sg_symbol_H-M 'P 21/c'
_cod_database_code 1570782
_shelx_shelxl_version_number 2016/6
_shelx_space_group_comment
;
The symmetry employed for this shelxl refinement is uniquely defined
by the following loop, which should always be used as a source of
symmetry information in preference to the above space-group names.
They are only intended as comments.
;
_shelx_estimated_absorpt_t_min 0.653
_shelx_estimated_absorpt_t_max 0.747

loop_
_space_group_symop_operation_xyz
'x, y, z'
'-x, y+1/2, -z+1/2'
'-x, -y, -z'
'x, -y-1/2, z-1/2'

loop_
_atom_site_label
_atom_site_type_symbol
_atom_site_fract_x
_atom_site_fract_y
_atom_site_fract_z
_atom_site_U_iso_or_equiv
_atom_site_adp_type
_atom_site_occupancy
_atom_site_site_symmetry_order
_atom_site_calc_flag
_atom_site_refinement_flags_posn
_atom_site_refinement_flags_adp
_atom_site_refinement_flags_occupancy
_atom_site_disorder_assembly
_atom_site_disorder_group
Br1 Br 0.16353(4) 0.57505(2) 0.89669(2) 0.05094(13) Uani 1 1 d . . . . .
O1 O 0.2714(3) 0.38025(10) 0.39124(15) 0.0650(5) Uani 1 1 d . . . . .
O2 O 0.3940(3) 0.33088(8) 0.62531(14) 0.0548(4) Uani 1 1 d . . . . .
O3 O 0.6064(3) 0.41876(7) 0.58761(13) 0.0457(4) Uani 1 1 d . . . . .
N1 N 0.7880(3) 0.28620(8) 0.50633(12) 0.0345(4) Uani 1 1 d . . . . .
C1 C 0.9081(3) 0.24851(9) 0.44270(15) 0.0320(4) Uani 1 1 d . . . . .
C2 C 1.0960(4) 0.20901(11) 0.49647(17) 0.0422(5) Uani 1 1 d . . . . .
H2 H 1.126647 0.210293 0.568224 0.051 Uiso 1 1 calc R U . . .
C3 C 1.2364(4) 0.16850(12) 0.4468(2) 0.0522(6) Uani 1 1 d . . . . .
H3 H 1.359314 0.141984 0.484490 0.063 Uiso 1 1 calc R U . . .
C4 C 1.1961(5) 0.16690(12) 0.3409(2) 0.0508(6) Uani 1 1 d . . . . .
H4 H 1.292008 0.139426 0.306565 0.061 Uiso 1 1 calc R U . . .
C5 C 1.0153(4) 0.20566(11) 0.28639(17) 0.0438(5) Uani 1 1 d . . . . .
H5 H 0.991271 0.204462 0.214679 0.053 Uiso 1 1 calc R U . . .
C6 C 0.8654(4) 0.24695(9) 0.33400(15) 0.0342(4) Uani 1 1 d . . . . .
C7 C 0.6819(4) 0.28453(10) 0.26686(15) 0.0405(5) Uani 1 1 d . . . . .
H7 H 0.685438 0.278608 0.197005 0.049 Uiso 1 1 calc R U . . .
C8 C 0.5080(4) 0.32617(11) 0.28641(17) 0.0429(5) Uani 1 1 d . . . . .
H8 H 0.409368 0.345019 0.228913 0.052 Uiso 1 1 calc R U . . .
C9 C 0.4516(4) 0.34608(10) 0.38416(17) 0.0402(5) Uani 1 1 d . . . . .
C10 C 0.6094(3) 0.32600(9) 0.48252(15) 0.0340(4) Uani 1 1 d . . . . .
C11 C 0.5201(4) 0.35721(10) 0.57304(16) 0.0378(4) Uani 1 1 d . . . . .
C12 C 0.5033(4) 0.45457(10) 0.66095(17) 0.0388(4) Uani 1 1 d . . . . .
C13 C 0.2836(4) 0.48669(11) 0.62977(17) 0.0453(5) Uani 1 1 d . . . . .
H13 H 0.203042 0.484152 0.561448 0.054 Uiso 1 1 calc R U . . .
C14 C 0.1808(4) 0.52312(11) 0.70026(17) 0.0441(5) Uani 1 1 d . . . . .
H14 H 0.029680 0.545379 0.680637 0.053 Uiso 1 1 calc R U . . .
C15 C 0.3059(4) 0.52583(10) 0.79968(16) 0.0371(4) Uani 1 1 d . . . . .
C16 C 0.5293(4) 0.49432(11) 0.83055(17) 0.0429(5) Uani 1 1 d . . . . .
H16 H 0.612196 0.497538 0.898460 0.051 Uiso 1 1 calc R U . . .
C17 C 0.6298(4) 0.45784(11) 0.76008(18) 0.0433(5) Uani 1 1 d . . . . .
H17 H 0.781426 0.435733 0.779402 0.052 Uiso 1 1 calc R U . . .

loop_
_atom_site_aniso_label
_atom_site_aniso_U_11
_atom_site_aniso_U_22
_atom_site_aniso_U_33
_atom_site_aniso_U_23
_atom_site_aniso_U_13
_atom_site_aniso_U_12
Br1 0.04657(19) 0.0554(2) 0.05174(19) -0.01500(10) 0.01098(12) 0.00094(10)
O1 0.0529(10) 0.0743(12) 0.0660(11) 0.0054(9) 0.0047(8) 0.0305(10)
O2 0.0716(11) 0.0398(8) 0.0620(10) -0.0046(7) 0.0372(9) -0.0088(8)
O3 0.0471(9) 0.0379(8) 0.0579(10) -0.0077(6) 0.0252(7) -0.0056(6)
N1 0.0337(8) 0.0349(8) 0.0351(8) 0.0012(6) 0.0061(6) 0.0010(7)
C1 0.0283(9) 0.0324(9) 0.0360(10) 0.0012(7) 0.0074(7) -0.0022(7)
C2 0.0401(11) 0.0452(11) 0.0410(11) 0.0064(9) 0.0067(9) 0.0074(9)
C3 0.0430(12) 0.0511(13) 0.0636(15) 0.0085(11) 0.0122(11) 0.0158(10)
C4 0.0512(13) 0.0453(12) 0.0618(15) -0.0014(10) 0.0261(11) 0.0068(10)
C5 0.0511(12) 0.0415(11) 0.0432(11) -0.0051(9) 0.0199(10) -0.0040(10)
C6 0.0354(10) 0.0314(9) 0.0367(10) -0.0006(7) 0.0088(8) -0.0066(8)
C7 0.0503(12) 0.0384(11) 0.0316(10) 0.0003(8) 0.0037(8) -0.0059(9)
C8 0.0457(12) 0.0414(11) 0.0379(11) 0.0057(8) -0.0037(8) -0.0005(9)
C9 0.0349(10) 0.0383(11) 0.0455(11) 0.0033(9) 0.0013(8) 0.0035(9)
C10 0.0322(9) 0.0320(9) 0.0385(10) 0.0013(8) 0.0082(8) -0.0012(8)
C11 0.0363(10) 0.0345(10) 0.0438(11) 0.0017(8) 0.0105(8) 0.0025(8)
C12 0.0375(10) 0.0318(10) 0.0501(11) -0.0050(9) 0.0156(9) -0.0050(8)
C13 0.0451(11) 0.0488(12) 0.0399(11) -0.0029(9) 0.0018(9) 0.0043(10)
C14 0.0371(10) 0.0453(12) 0.0475(12) -0.0013(9) 0.0007(9) 0.0088(9)
C15 0.0339(10) 0.0337(10) 0.0439(11) -0.0042(8) 0.0071(8) -0.0029(8)
C16 0.0357(10) 0.0455(12) 0.0448(11) -0.0024(9) -0.0009(9) -0.0034(9)
C17 0.0313(10) 0.0418(11) 0.0557(13) 0.0012(9) 0.0044(9) 0.0029(9)

loop_
_atom_type_symbol
_atom_type_description
_atom_type_scat_dispersion_real
_atom_type_scat_dispersion_imag
_atom_type_scat_source
C C 0.0137 0.0067 'International Tables Vol C Tables 4.2.6.8 and 6.1.1.4'
H H 0.0000 0.0000 'International Tables Vol C Tables 4.2.6.8 and 6.1.1.4'
Br Br -0.9338 1.0006 'International Tables Vol C Tables 4.2.6.8 and 6.1.1.4'
N N 0.0241 0.0134 'International Tables Vol C Tables 4.2.6.8 and 6.1.1.4'
O O 0.0389 0.0241 'International Tables Vol C Tables 4.2.6.8 and 6.1.1.4'

loop_
_geom_angle_atom_site_label_1
_geom_angle_atom_site_label_2
_geom_angle_atom_site_label_3
_geom_angle
_geom_angle_site_symmetry_1
_geom_angle_site_symmetry_3
_geom_angle_publ_flag
C11 O3 C12 114.72(16) . . ?
C10 N1 C1 128.96(17) . . ?
N1 C1 C2 113.10(17) . . ?
N1 C1 C6 128.11(17) . . ?
C2 C1 C6 118.79(18) . . ?
C3 C2 C1 121.7(2) . . ?
C3 C2 H2 119.2 . . ?
C1 C2 H2 119.2 . . ?
C2 C3 C4 119.8(2) . . ?
C2 C3 H3 120.1 . . ?
C4 C3 H3 120.1 . . ?
C5 C4 C3 119.7(2) . . ?
C5 C4 H4 120.1 . . ?
C3 C4 H4 120.1 . . ?
C4 C5 C6 122.3(2) . . ?
C4 C5 H5 118.8 . . ?
C6 C5 H5 118.8 . . ?
C5 C6 C1 117.69(19) . . ?
C5 C6 C7 116.19(19) . . ?
C1 C6 C7 126.12(19) . . ?
C8 C7 C6 131.5(2) . . ?
C8 C7 H7 114.2 . . ?
C6 C7 H7 114.2 . . ?
C7 C8 C9 128.6(2) . . ?
C7 C8 H8 115.7 . . ?
C9 C8 H8 115.7 . . ?
O1 C9 C8 122.0(2) . . ?
O1 C9 C10 116.2(2) . . ?
C8 C9 C10 121.88(18) . . ?
N1 C10 C9 134.28(19) . . ?
N1 C10 C11 114.36(17) . . ?
C9 C10 C11 111.18(17) . . ?
O2 C11 O3 124.42(19) . . ?
O2 C11 C10 124.47(19) . . ?
O3 C11 C10 111.10(17) . . ?
C13 C12 C17 122.3(2) . . ?
C13 C12 O3 118.3(2) . . ?
C17 C12 O3 119.41(19) . . ?
C12 C13 C14 119.3(2) . . ?
C12 C13 H13 120.4 . . ?
C14 C13 H13 120.4 . . ?
C15 C14 C13 118.5(2) . . ?
C15 C14 H14 120.8 . . ?
C13 C14 H14 120.8 . . ?
C16 C15 C14 122.1(2) . . ?
C16 C15 Br1 119.35(16) . . ?
C14 C15 Br1 118.52(16) . . ?
C15 C16 C17 119.1(2) . . ?
C15 C16 H16 120.5 . . ?
C17 C16 H16 120.5 . . ?
C12 C17 C16 118.76(19) . . ?
C12 C17 H17 120.6 . . ?
C16 C17 H17 120.6 . . ?

loop_
_geom_bond_atom_site_label_1
_geom_bond_atom_site_label_2
_geom_bond_distance
_geom_bond_site_symmetry_2
_geom_bond_publ_flag
Br1 C15 1.907(2) . ?
O1 C9 1.225(3) . ?
O2 C11 1.189(3) . ?
O3 C11 1.356(3) . ?
O3 C12 1.414(2) . ?
N1 C10 1.271(3) . ?
N1 C1 1.392(3) . ?
C1 C2 1.404(3) . ?
C1 C6 1.424(3) . ?
C2 C3 1.375(3) . ?
C2 H2 0.9400 . ?
C3 C4 1.387(4) . ?
C3 H3 0.9400 . ?
C4 C5 1.375(4) . ?
C4 H4 0.9400 . ?
C5 C6 1.403(3) . ?
C5 H5 0.9400 . ?
C6 C7 1.446(3) . ?
C7 C8 1.336(3) . ?
C7 H7 0.9400 . ?
C8 C9 1.445(3) . ?
C8 H8 0.9400 . ?
C9 C10 1.495(3) . ?
C10 C11 1.516(3) . ?
C12 C13 1.369(3) . ?
C12 C17 1.380(3) . ?
C13 C14 1.391(3) . ?
C13 H13 0.9400 . ?
C14 C15 1.380(3) . ?
C14 H14 0.9400 . ?
C15 C16 1.379(3) . ?
C16 C17 1.385(3) . ?
C16 H16 0.9400 . ?
C17 H17 0.9400 . ?

loop_
_geom_torsion_atom_site_label_1
_geom_torsion_atom_site_label_2
_geom_torsion_atom_site_label_3
_geom_torsion_atom_site_label_4
_geom_torsion
_geom_torsion_site_symmetry_1
_geom_torsion_site_symmetry_2
_geom_torsion_site_symmetry_3
_geom_torsion_site_symmetry_4
_geom_torsion_publ_flag
C10 N1 C1 C2 -178.9(2) . . . . ?
C10 N1 C1 C6 2.4(3) . . . . ?
N1 C1 C2 C3 -179.7(2) . . . . ?
C6 C1 C2 C3 -0.9(3) . . . . ?
C1 C2 C3 C4 1.1(4) . . . . ?
C2 C3 C4 C5 -0.3(4) . . . . ?
C3 C4 C5 C6 -0.7(4) . . . . ?
C4 C5 C6 C1 0.9(3) . . . . ?
C4 C5 C6 C7 -179.6(2) . . . . ?
N1 C1 C6 C5 178.54(18) . . . . ?
C2 C1 C6 C5 -0.1(3) . . . . ?
N1 C1 C6 C7 -0.9(3) . . . . ?
C2 C1 C6 C7 -179.56(19) . . . . ?
C5 C6 C7 C8 177.8(2) . . . . ?
C1 C6 C7 C8 -2.7(4) . . . . ?
C6 C7 C8 C9 -0.2(4) . . . . ?
C7 C8 C9 O1 -173.1(2) . . . . ?
C7 C8 C9 C10 6.7(4) . . . . ?
C1 N1 C10 C9 3.7(4) . . . . ?
C1 N1 C10 C11 178.27(17) . . . . ?
O1 C9 C10 N1 170.6(2) . . . . ?
C8 C9 C10 N1 -9.3(4) . . . . ?
O1 C9 C10 C11 -4.1(3) . . . . ?
C8 C9 C10 C11 176.01(18) . . . . ?
C12 O3 C11 O2 -9.7(3) . . . . ?
C12 O3 C11 C10 171.30(17) . . . . ?
N1 C10 C11 O2 -76.2(3) . . . . ?
C9 C10 C11 O2 99.7(3) . . . . ?
N1 C10 C11 O3 102.8(2) . . . . ?
C9 C10 C11 O3 -81.4(2) . . . . ?
C11 O3 C12 C13 -86.2(2) . . . . ?
C11 O3 C12 C17 95.9(2) . . . . ?
C17 C12 C13 C14 -1.1(3) . . . . ?
O3 C12 C13 C14 -178.94(19) . . . . ?
C12 C13 C14 C15 0.4(3) . . . . ?
C13 C14 C15 C16 0.7(3) . . . . ?
C13 C14 C15 Br1 -179.38(17) . . . . ?
C14 C15 C16 C17 -1.1(3) . . . . ?
Br1 C15 C16 C17 179.03(16) . . . . ?
C13 C12 C17 C16 0.7(3) . . . . ?
O3 C12 C17 C16 178.56(18) . . . . ?
C15 C16 C17 C12 0.3(3) . . . . ?
